data_8101870
loop_
_publ_author_name
'Spannenberg, A.'
'M\"uller, B.'
'Rosenthal, U.'

_publ_section_title
;
Crystal structure of tris[(diphenylphosphino)methylene)
diphenylphosphoranylmethyl]yttrium diethyl ether monosolvate, 
[Y{P(C~6~H~5~)~2~CHP(C~6~H~5~)~2~CH~2~}~3~] &#x00B7; (C~2~H~5~)~2~O
;
_journal_issue 4
_journal_name_full 'Zeitschrift f\"ur Kristallographie - New Crystal Structures'
_journal_page_first 581
_journal_page_last 584
_journal_volume 220
_journal_year 2005
_chemical_formula_structural 'Y(C26H23P2)3 &#x00B7; C2H5O'
_chemical_formula_sum 'C82 H79 O P6 Y'
_chemical_formula_weight 1355.18
_chemical_name_systematic
; 
tris[{((diphenylphosphino)methylene)diphenylphosphoranyl}methyl]yttrium 
ethyl ether monosolvate
;
_space_group_IT_number 13
_symmetry_cell_setting monoclinic
_symmetry_space_group_name_Hall '-P 2yc'
_symmetry_space_group_name_H-M 'P 1 2/c 1'
_atom_sites_solution_hydrogens geom
_atom_sites_solution_primary direct
_atom_sites_solution_secondary difmap
_audit_creation_method SHELXL-97
_cell_angle_alpha 90.00
_cell_angle_beta 100.97(3)
_cell_angle_gamma 90.00
_cell_formula_units_Z 4
_cell_length_a 24.392(5)
_cell_length_b 12.632(2)
_cell_length_c 23.709(5)
_cell_measurement_reflns_used 5000
_cell_measurement_temperature 200(2)
_cell_measurement_theta_max 20
_cell_measurement_theta_min 4
_cell_volume 7172(3)
_computing_cell_refinement STOE-CELL
_computing_data_collection STOE-EXPOSE
_computing_data_reduction STOE-INTEGRATE
_computing_molecular_graphics XP
_computing_publication_material SHELXL-97
_computing_structure_refinement 'SHELXL-97 (Sheldrick, 1997)'
_computing_structure_solution 'SHELXS-97 (Sheldrick, 1990)'
_diffrn_ambient_temperature 200(2)
_diffrn_measured_fraction_theta_full 0.947
_diffrn_measured_fraction_theta_max 0.947
_diffrn_measurement_device_type 'Stoe IPDS'
_diffrn_measurement_method 'phi, laser scanned imaging plate'
_diffrn_radiation_monochromator graphite
_diffrn_radiation_source 'fine-focus sealed tube'
_diffrn_radiation_type MoK\a
_diffrn_radiation_wavelength 0.71073
_diffrn_reflns_av_R_equivalents 0.1190
_diffrn_reflns_av_sigmaI/netI 0.2600
_diffrn_reflns_limit_h_max 28
_diffrn_reflns_limit_h_min 0
_diffrn_reflns_limit_k_max 14
_diffrn_reflns_limit_k_min -14
_diffrn_reflns_limit_l_max 25
_diffrn_reflns_limit_l_min -27
_diffrn_reflns_number 20771
_diffrn_reflns_theta_full 24.23
_diffrn_reflns_theta_max 24.23
_diffrn_reflns_theta_min 1.79
_diffrn_standards_interval_time 360
_diffrn_standards_number 50-200
_exptl_absorpt_coefficient_mu 0.992
_exptl_absorpt_correction_type none
_exptl_crystal_colour light-yellow
_exptl_crystal_density_diffrn 1.255
_exptl_crystal_density_method 'not measured'
_exptl_crystal_description prism
_exptl_crystal_F_000 2832
_exptl_crystal_size_max 0.4
_exptl_crystal_size_mid 0.4
_exptl_crystal_size_min 0.3
_refine_diff_density_max 0.492
_refine_diff_density_min -0.366
_refine_diff_density_rms 0.060
_refine_ls_extinction_method none
_refine_ls_goodness_of_fit_ref 0.762
_refine_ls_hydrogen_treatment mixed
_refine_ls_matrix_type full
_refine_ls_number_parameters 740
_refine_ls_number_reflns 10974
_refine_ls_number_restraints 12
_refine_ls_restrained_S_all 0.762
_refine_ls_R_factor_all 0.1679
_refine_ls_R_factor_gt 0.0543
_refine_ls_shift/su_max 0.000
_refine_ls_shift/su_mean 0.000
_refine_ls_structure_factor_coef Fsqd
_refine_ls_weighting_details 'calc w=1/[\s^2^(Fo^2^)+(0.0273P)^2^+0.0000P] where P=(Fo^2^+2Fc^2^)/3'
_refine_ls_weighting_scheme calc
_refine_ls_wR_factor_gt 0.0918
_refine_ls_wR_factor_ref 0.1121
_reflns_number_gt 4173
_reflns_number_total 10974
_reflns_threshold_expression >2sigma(I)
_cod_data_source_file 1267-1650.cff
_cod_data_source_block ks371m
_cod_original_cell_volume 7172(2)
_cod_original_sg_symbol_H-M P12/c1
_cod_database_code 8101870

loop_
_symmetry_equiv_pos_as_xyz
'x, y, z'
'-x, y, -z+1/2'
'-x, -y, -z'
'x, -y, z-1/2'

loop_
_atom_site_label
_atom_site_type_symbol
_atom_site_fract_x
_atom_site_fract_y
_atom_site_fract_z
_atom_site_U_iso_or_equiv
_atom_site_adp_type
_atom_site_occupancy
_atom_site_symmetry_multiplicity
_atom_site_Wyckoff_symbol
_atom_site_calc_flag
_atom_site_refinement_flags
_atom_site_disorder_assembly
_atom_site_disorder_group
Y1 Y 0.24590(2) 0.49686(6) 0.05612(3) 0.03471(17) Uani 1 4 g d . C .
P1 P 0.14288(6) 0.58852(13) -0.06300(7) 0.0305(4) Uani 1 4 g d . C .
P2 P 0.27668(7) 0.72171(15) 0.14573(8) 0.0442(5) Uani 1 4 g d . C .
P3 P 0.29107(7) 0.23958(15) 0.00761(7) 0.0442(5) Uani 1 4 g d . . .
P4 P 0.12381(6) 0.44983(12) 0.03294(7) 0.0307(4) Uani 1 4 g d . C .
P5 P 0.34708(6) 0.63196(16) 0.06774(8) 0.0494(5) Uani 1 4 g d . . .
P6 P 0.26909(7) 0.29630(15) 0.12258(8) 0.0430(5) Uani 1 4 g d . . .
C1 C 0.2027(2) 0.6289(5) -0.0154(2) 0.0391(17) Uani 1 4 g d . . .
H1A H 0.1932 0.6922 0.0055 0.047 Uiso 1 4 g calc R C .
H1B H 0.2309 0.6509 -0.0381 0.047 Uiso 1 4 g calc R . .
C2 C 0.2548(2) 0.5905(4) 0.1495(2) 0.0372(17) Uani 1 4 g d . . .
H2A H 0.2182 0.5895 0.1619 0.045 Uiso 1 4 g calc R C .
H2B H 0.2819 0.5523 0.1789 0.045 Uiso 1 4 g calc R . .
C3 C 0.2703(2) 0.3690(5) -0.0121(3) 0.0468(18) Uani 1 4 g d . C .
H3A H 0.2376 0.3635 -0.0439 0.056 Uiso 1 4 g calc R . .
H3B H 0.3008 0.4011 -0.0286 0.056 Uiso 1 4 g calc R . .
C4 C 0.0989(2) 0.5226(4) -0.0278(2) 0.0326(16) Uani 1 4 g d . . .
H4 H 0.0598 0.5260 -0.0420 0.039 Uiso 1 4 g calc R C .
C5 C 0.3318(2) 0.7311(5) 0.1113(3) 0.055(2) Uani 1 4 g d . C .
H5 H 0.3545 0.7927 0.1165 0.066 Uiso 1 4 g calc R . .
C6 C 0.2720(2) 0.2026(5) 0.0706(2) 0.0464(18) Uani 1 4 g d . C .
H6 H 0.2631 0.1308 0.0768 0.056 Uiso 1 4 g calc R . .
C7 C 0.2996(3) 0.7909(6) 0.2138(3) 0.0458(19) Uani 1 4 g d . . .
C8 C 0.3400(3) 0.7429(7) 0.2540(4) 0.076(3) Uani 1 4 g d . C .
H8 H 0.3530 0.6744 0.2465 0.091 Uiso 1 4 g calc R . .
C9 C 0.3615(4) 0.7922(9) 0.3043(4) 0.092(3) Uani 1 4 g d . . .
H9 H 0.3898 0.7588 0.3315 0.111 Uiso 1 4 g calc R C .
C10 C 0.3423(5) 0.8895(10) 0.3155(4) 0.100(4) Uani 1 4 g d . C .
H10 H 0.3568 0.9230 0.3511 0.121 Uiso 1 4 g calc R . .
C11 C 0.3020(4) 0.9406(8) 0.2760(5) 0.091(3) Uani 1 4 g d . . .
H11 H 0.2897 1.0096 0.2837 0.109 Uiso 1 4 g calc R C .
C12 C 0.2795(3) 0.8896(7) 0.2247(3) 0.071(2) Uani 1 4 g d . C .
H12 H 0.2508 0.9223 0.1976 0.085 Uiso 1 4 g calc R . .
C13A C 0.3592(3) 0.7041(6) 0.0018(2) 0.044(2) Uiso 0.741(8) 4 g d PG C 1
C14A C 0.3537(3) 0.6466(5) -0.0490(3) 0.053(3) Uiso 0.741(8) 4 g d PG C 1
H14A H 0.3439 0.5738 -0.0495 0.064 Uiso 0.741(8) 4 g calc PR C 1
C15A C 0.3626(3) 0.6957(6) -0.0990(2) 0.070(4) Uiso 0.741(8) 4 g d PG C 1
H15A H 0.3588 0.6564 -0.1337 0.083 Uiso 0.741(8) 4 g calc PR C 1
C16A C 0.3769(3) 0.8023(6) -0.0982(2) 0.079(4) Uiso 0.741(8) 4 g d PG C 1
H16A H 0.3829 0.8358 -0.1323 0.095 Uiso 0.741(8) 4 g calc PR C 1
C17A C 0.3824(3) 0.8597(4) -0.0474(3) 0.088(4) Uiso 0.741(8) 4 g d PG C 1
H17A H 0.3921 0.9326 -0.0469 0.106 Uiso 0.741(8) 4 g calc PR C 1
C18A C 0.3735(3) 0.8107(6) 0.0026(2) 0.064(3) Uiso 0.741(8) 4 g d PG C 1
H18A H 0.3772 0.8499 0.0372 0.077 Uiso 0.741(8) 4 g calc PR C 1
C13B C 0.3579(7) 0.6502(18) -0.0049(6) 0.044(2) Uiso 0.259(8) 4 g d PG C 2
C14B C 0.3613(7) 0.5738(14) -0.0464(9) 0.060(9) Uiso 0.259(8) 4 g d PG C 2
H14B H 0.3632 0.5010 -0.0362 0.072 Uiso 0.259(8) 4 g calc PR C 2
C15B C 0.3618(8) 0.6041(16) -0.1026(8) 0.094(12) Uiso 0.259(8) 4 g d PG C 2
H15B H 0.3641 0.5519 -0.1309 0.113 Uiso 0.259(8) 4 g calc PR C 2
C16B C 0.3589(8) 0.7106(18) -0.1175(7) 0.082(13) Uiso 0.259(8) 4 g d PG C 2
H16B H 0.3593 0.7313 -0.1559 0.099 Uiso 0.259(8) 4 g calc PR C 2
C17B C 0.3555(8) 0.7870(14) -0.0760(9) 0.088(4) Uiso 0.259(8) 4 g d PG C 2
H17B H 0.3536 0.8598 -0.0862 0.106 Uiso 0.259(8) 4 g calc PR C 2
C18B C 0.3550(8) 0.7568(16) -0.0198(8) 0.064(9) Uiso 0.259(8) 4 g d PG C 2
H18B H 0.3527 0.8089 0.0085 0.077 Uiso 0.259(8) 4 g calc PR C 2
C19 C 0.4196(2) 0.5860(6) 0.0964(3) 0.055(2) Uani 1 4 g d . C .
C20 C 0.4489(3) 0.6254(7) 0.1467(4) 0.076(2) Uani 1 4 g d . . .
H20 H 0.4317 0.6767 0.1669 0.091 Uiso 1 4 g calc R C .
C21 C 0.5035(4) 0.5930(9) 0.1697(4) 0.108(4) Uani 1 4 g d . C .
H21 H 0.5232 0.6213 0.2049 0.129 Uiso 1 4 g calc R . .
C22 C 0.5271(4) 0.5210(12) 0.1404(5) 0.144(5) Uani 1 4 g d . . .
H22 H 0.5639 0.4971 0.1557 0.173 Uiso 1 4 g calc R C .
C23 C 0.4999(4) 0.4811(10) 0.0896(5) 0.144(5) Uani 1 4 g d . C .
H23 H 0.5179 0.4313 0.0692 0.173 Uiso 1 4 g calc R . .
C24 C 0.4455(3) 0.5135(8) 0.0675(4) 0.104(3) Uani 1 4 g d . . .
H24 H 0.4263 0.4850 0.0322 0.125 Uiso 1 4 g calc R C .
C25A C 0.3670(2) 0.2510(9) 0.0087(4) 0.037(3) Uiso 0.608(15) 4 g d PG D 1
C26A C 0.3862(3) 0.2798(9) -0.0407(3) 0.062(4) Uiso 0.608(15) 4 g d PG D 1
H26A H 0.3604 0.2954 -0.0750 0.074 Uiso 0.608(15) 4 g calc PR D 1
C27A C 0.4432(3) 0.2856(9) -0.0399(3) 0.068(4) Uiso 0.608(15) 4 g d PG D 1
H27A H 0.4564 0.3053 -0.0737 0.081 Uiso 0.608(15) 4 g calc PR D 1
C28A C 0.4811(2) 0.2627(10) 0.0102(4) 0.063(4) Uiso 0.608(15) 4 g d PG D 1
H28A H 0.5201 0.2667 0.0108 0.076 Uiso 0.608(15) 4 g calc PR D 1
C29A C 0.4619(3) 0.2340(10) 0.0596(3) 0.072(4) Uiso 0.608(15) 4 g d PG D 1
H29A H 0.4877 0.2184 0.0939 0.086 Uiso 0.608(15) 4 g calc PR D 1
C30A C 0.4048(3) 0.2282(9) 0.0589(3) 0.050(4) Uiso 0.608(15) 4 g d PG D 1
H30A H 0.3917 0.2085 0.0926 0.060 Uiso 0.608(15) 4 g calc PR D 1
C25B C 0.3645(4) 0.2110(13) 0.0076(5) 0.043(6) Uiso 0.392(15) 4 g d PG D 2
C26B C 0.3871(5) 0.2363(13) -0.0403(4) 0.044(6) Uiso 0.392(15) 4 g d PG D 2
H26B H 0.3636 0.2621 -0.0741 0.053 Uiso 0.392(15) 4 g calc PR D 2
C27B C 0.4440(5) 0.2240(14) -0.0386(4) 0.055(6) Uiso 0.392(15) 4 g d PG D 2
H27B H 0.4594 0.2413 -0.0713 0.066 Uiso 0.392(15) 4 g calc PR D 2
C28B C 0.4783(4) 0.1863(16) 0.0109(6) 0.076(7) Uiso 0.392(15) 4 g d PG D 2
H28B H 0.5172 0.1779 0.0120 0.091 Uiso 0.392(15) 4 g calc PR D 2
C29B C 0.4557(5) 0.1609(16) 0.0588(5) 0.087(8) Uiso 0.392(15) 4 g d PG D 2
H29B H 0.4792 0.1352 0.0926 0.105 Uiso 0.392(15) 4 g calc PR D 2
C30B C 0.3988(5) 0.1733(14) 0.0571(5) 0.053(6) Uiso 0.392(15) 4 g d PG D 2
H30B H 0.3834 0.1559 0.0898 0.064 Uiso 0.392(15) 4 g calc PR D 2
C31 C 0.3322(3) 0.2866(6) 0.1793(3) 0.0459(18) Uani 1 4 g d . C .
C32 C 0.3693(3) 0.3692(6) 0.1896(3) 0.067(2) Uani 1 4 g d . . .
H32 H 0.3614 0.4335 0.1688 0.080 Uiso 1 4 g calc R C .
C33 C 0.4188(3) 0.3595(8) 0.2306(4) 0.092(3) Uani 1 4 g d . C .
H33 H 0.4441 0.4172 0.2387 0.110 Uiso 1 4 g calc R . .
C34 C 0.4298(3) 0.2647(9) 0.2588(4) 0.090(3) Uani 1 4 g d . . .
H34 H 0.4633 0.2572 0.2865 0.109 Uiso 1 4 g calc R C .
C35 C 0.3944(3) 0.1819(7) 0.2482(3) 0.079(3) Uani 1 4 g d . C .
H35 H 0.4029 0.1168 0.2680 0.094 Uiso 1 4 g calc R . .
C36 C 0.3460(3) 0.1934(6) 0.2085(3) 0.063(2) Uani 1 4 g d . . .
H36 H 0.3212 0.1350 0.2009 0.076 Uiso 1 4 g calc R C .
C37 C 0.2642(3) 0.1419(6) -0.0461(3) 0.0455(19) Uani 1 4 g d . D .
C38 C 0.2745(3) 0.0364(7) -0.0358(3) 0.063(2) Uani 1 4 g d . . .
H38 H 0.2981 0.0156 -0.0009 0.076 Uiso 1 4 g calc R D .
C39 C 0.2517(4) -0.0411(7) -0.0747(4) 0.081(3) Uani 1 4 g d . D .
H39 H 0.2593 -0.1139 -0.0666 0.097 Uiso 1 4 g calc R . .
C40 C 0.2181(3) -0.0108(9) -0.1247(4) 0.084(3) Uani 1 4 g d . . .
H40 H 0.2025 -0.0627 -0.1521 0.101 Uiso 1 4 g calc R D .
C41 C 0.2072(3) 0.0922(10) -0.1356(4) 0.098(3) Uani 1 4 g d . D .
H41 H 0.1831 0.1121 -0.1703 0.117 Uiso 1 4 g calc R . .
C42 C 0.2299(3) 0.1691(7) -0.0975(4) 0.080(3) Uani 1 4 g d . . .
H42 H 0.2222 0.2415 -0.1065 0.096 Uiso 1 4 g calc R D .
C43 C 0.2175(2) 0.2482(5) 0.1637(3) 0.0391(17) Uani 1 4 g d . C .
C44 C 0.2179(3) 0.2827(6) 0.2189(3) 0.058(2) Uani 1 4 g d . . .
H44 H 0.2467 0.3291 0.2369 0.069 Uiso 1 4 g calc R C .
C45 C 0.1771(3) 0.2509(6) 0.2484(3) 0.059(2) Uani 1 4 g d . C .
H45 H 0.1780 0.2759 0.2864 0.071 Uiso 1 4 g calc R . .
C46 C 0.1354(3) 0.1836(6) 0.2237(3) 0.062(2) Uani 1 4 g d . . .
H46 H 0.1074 0.1619 0.2441 0.075 Uiso 1 4 g calc R C .
C47 C 0.1348(3) 0.1480(6) 0.1688(3) 0.065(2) Uani 1 4 g d . C .
H47 H 0.1066 0.0999 0.1515 0.078 Uiso 1 4 g calc R . .
C48 C 0.1750(3) 0.1814(5) 0.1382(3) 0.0481(19) Uani 1 4 g d . . .
H48 H 0.1733 0.1583 0.0998 0.058 Uiso 1 4 g calc R C .
C49 C 0.08971(19) 0.4965(5) 0.0912(2) 0.0287(14) Uani 1 4 g d . . .
C50 C 0.1043(2) 0.4521(5) 0.1454(3) 0.0415(18) Uani 1 4 g d . C .
H50 H 0.1304 0.3955 0.1518 0.050 Uiso 1 4 g calc R . .
C51 C 0.0807(3) 0.4904(6) 0.1910(3) 0.0520(18) Uani 1 4 g d . . .
H51 H 0.0906 0.4601 0.2282 0.062 Uiso 1 4 g calc R C .
C52 C 0.0431(3) 0.5722(6) 0.1811(3) 0.054(2) Uani 1 4 g d . C .
H52 H 0.0277 0.5993 0.2120 0.065 Uiso 1 4 g calc R . .
C53 C 0.0275(2) 0.6154(6) 0.1276(3) 0.052(2) Uani 1 4 g d . . .
H53 H 0.0005 0.6705 0.1213 0.063 Uiso 1 4 g calc R C .
C54 C 0.0513(2) 0.5786(5) 0.0825(3) 0.0401(17) Uani 1 4 g d . C .
H54 H 0.0412 0.6098 0.0455 0.048 Uiso 1 4 g calc R . .
C55 C 0.0935(2) 0.3190(4) 0.0176(2) 0.0285(15) Uani 1 4 g d . . .
C56 C 0.1143(2) 0.2532(5) -0.0203(3) 0.0430(18) Uani 1 4 g d . C .
H56 H 0.1471 0.2740 -0.0336 0.052 Uiso 1 4 g calc R . .
C57 C 0.0892(3) 0.1589(5) -0.0394(3) 0.056(2) Uani 1 4 g d . . .
H57 H 0.1049 0.1152 -0.0648 0.068 Uiso 1 4 g calc R C .
C58 C 0.0406(3) 0.1276(5) -0.0211(3) 0.055(2) Uani 1 4 g d . C .
H58 H 0.0222 0.0636 -0.0346 0.066 Uiso 1 4 g calc R . .
C59 C 0.0201(2) 0.1905(5) 0.0163(3) 0.0461(18) Uani 1 4 g d . . .
H59 H -0.0128 0.1692 0.0293 0.055 Uiso 1 4 g calc R C .
C60 C 0.0454(2) 0.2840(5) 0.0362(3) 0.0389(17) Uani 1 4 g d . C .
H60 H 0.0301 0.3255 0.0628 0.047 Uiso 1 4 g calc R . .
C61 C 0.1020(2) 0.6926(5) -0.1038(2) 0.0286(15) Uani 1 4 g d . . .
C62 C 0.0534(2) 0.6660(5) -0.1426(3) 0.0427(18) Uani 1 4 g d . C .
H62 H 0.0432 0.5937 -0.1490 0.051 Uiso 1 4 g calc R . .
C63 C 0.0202(2) 0.7445(7) -0.1718(3) 0.054(2) Uani 1 4 g d . . .
H63 H -0.0133 0.7260 -0.1975 0.064 Uiso 1 4 g calc R C .
C64 C 0.0350(3) 0.8483(6) -0.1640(3) 0.058(2) Uani 1 4 g d . C .
H64 H 0.0123 0.9022 -0.1844 0.069 Uiso 1 4 g calc R . .
C65 C 0.0832(3) 0.8738(6) -0.1261(3) 0.059(2) Uani 1 4 g d . . .
H65 H 0.0939 0.9460 -0.1205 0.071 Uiso 1 4 g calc R C .
C66 C 0.1160(2) 0.7969(6) -0.0963(3) 0.0450(18) Uani 1 4 g d . C .
H66 H 0.1489 0.8163 -0.0701 0.054 Uiso 1 4 g calc R . .
C67 C 0.1665(2) 0.5111(6) -0.1195(2) 0.0408(16) Uani 1 4 g d . . .
C68 C 0.2141(3) 0.5362(6) -0.1411(3) 0.061(2) Uani 1 4 g d . C .
H68 H 0.2356 0.5966 -0.1270 0.073 Uiso 1 4 g calc R . .
C69 C 0.2302(4) 0.4735(8) -0.1830(4) 0.090(3) Uani 1 4 g d . . .
H69 H 0.2632 0.4902 -0.1968 0.108 Uiso 1 4 g calc R C .
C70 C 0.1990(5) 0.3882(9) -0.2046(4) 0.093(4) Uani 1 4 g d . C .
H70 H 0.2103 0.3459 -0.2335 0.112 Uiso 1 4 g calc R . .
C71 C 0.1517(4) 0.3633(7) -0.1851(3) 0.082(3) Uani 1 4 g d . . .
H71 H 0.1299 0.3040 -0.2005 0.098 Uiso 1 4 g calc R C .
C72 C 0.1353(3) 0.4251(6) -0.1424(3) 0.057(2) Uani 1 4 g d . C .
H72 H 0.1021 0.4076 -0.1290 0.069 Uiso 1 4 g calc R . .
C73 C 0.2155(2) 0.7979(5) 0.1120(3) 0.0401(17) Uani 1 4 g d . . .
C74 C 0.1621(3) 0.7733(6) 0.1212(3) 0.064(2) Uani 1 4 g d . C .
H74 H 0.1565 0.7166 0.1458 0.077 Uiso 1 4 g calc R . .
C75 C 0.1178(3) 0.8331(7) 0.0938(4) 0.076(3) Uani 1 4 g d . . .
H75 H 0.0812 0.8169 0.0995 0.091 Uiso 1 4 g calc R C .
C76 C 0.1254(3) 0.9152(6) 0.0586(4) 0.072(2) Uani 1 4 g d . C .
H76 H 0.0942 0.9562 0.0407 0.087 Uiso 1 4 g calc R . .
C77 C 0.1768(3) 0.9386(5) 0.0489(3) 0.061(2) Uani 1 4 g d . . .
H77 H 0.1821 0.9952 0.0241 0.074 Uiso 1 4 g calc R C .
C78 C 0.2216(3) 0.8786(6) 0.0758(3) 0.0517(19) Uani 1 4 g d . C .
H78 H 0.2578 0.8942 0.0687 0.062 Uiso 1 4 g calc R . .
O1 O 0.0000 0.9081(12) 0.2500 0.252(6) Uiso 1 2 e d SD . .
O2 O 0.5000 0.9551(15) 0.2500 0.311(8) Uiso 1 2 f d SD . .
C79A C 0.0372(4) 0.8762(13) 0.2136(6) 0.110(6) Uiso 0.50 4 g d PD A 1
H79A H 0.0224 0.8990 0.1737 0.132 Uiso 0.50 4 g calc PR A 1
H79B H 0.0406 0.7981 0.2139 0.132 Uiso 0.50 4 g calc PR A 1
C80A C 0.0939(4) 0.925(2) 0.2344(11) 0.251(9) Uiso 0.50 4 g d PD A 1
H80A H 0.1192 0.9048 0.2086 0.377 Uiso 0.50 4 g calc PR A 1
H80B H 0.1091 0.9003 0.2733 0.377 Uiso 0.50 4 g calc PR A 1
H80C H 0.0904 1.0025 0.2346 0.377 Uiso 0.50 4 g calc PR A 1
C79B C 0.0519(4) 0.8576(13) 0.2718(6) 0.121(7) Uiso 0.50 4 g d PD A 2
H79C H 0.0457 0.7814 0.2780 0.145 Uiso 0.50 4 g calc PR A 2
H79D H 0.0691 0.8893 0.3092 0.145 Uiso 0.50 4 g calc PR A 2
C80B C 0.0907(5) 0.871(2) 0.2296(10) 0.251(9) Uiso 0.50 4 g d PD A 2
H80D H 0.1277 0.8434 0.2466 0.377 Uiso 0.50 4 g calc PR A 2
H80E H 0.0935 0.9459 0.2204 0.377 Uiso 0.50 4 g calc PR A 2
H80F H 0.0759 0.8313 0.1944 0.377 Uiso 0.50 4 g calc PR A 2
C81A C 0.4650(9) 0.934(4) 0.1958(4) 0.328(13) Uiso 0.50 4 g d PD B 1
H81A H 0.4304 0.9766 0.1919 0.394 Uiso 0.50 4 g calc PR B 1
H81B H 0.4544 0.8583 0.1933 0.394 Uiso 0.50 4 g calc PR B 1
C82A C 0.4955(14) 0.962(3) 0.1480(2) 0.273(19) Uiso 0.50 4 g d PD B 1
H82A H 0.4710 0.9485 0.1108 0.410 Uiso 0.50 4 g calc PR B 1
H82B H 0.5291 0.9176 0.1513 0.410 Uiso 0.50 4 g calc PR B 1
H82C H 0.5062 1.0364 0.1509 0.410 Uiso 0.50 4 g calc PR B 1
C81B C 0.4911(15) 0.900(2) 0.1965(6) 0.328(13) Uiso 0.50 4 g d PD B 2
H81C H 0.4715 0.8326 0.2000 0.394 Uiso 0.50 4 g calc PR B 2
H81D H 0.5275 0.8837 0.1858 0.394 Uiso 0.50 4 g calc PR B 2
C82B C 0.4566(12) 0.968(3) 0.1505(4) 0.239(15) Uiso 0.50 4 g d PD B 2
H82D H 0.4557 0.9353 0.1128 0.358 Uiso 0.50 4 g calc PR B 2
H82E H 0.4733 1.0386 0.1511 0.358 Uiso 0.50 4 g calc PR B 2
H82F H 0.4185 0.9737 0.1577 0.358 Uiso 0.50 4 g calc PR B 2

loop_
_atom_site_aniso_label
_atom_site_aniso_U_11
_atom_site_aniso_U_22
_atom_site_aniso_U_33
_atom_site_aniso_U_23
_atom_site_aniso_U_13
_atom_site_aniso_U_12
Y1 0.0234(3) 0.0484(4) 0.0329(4) 0.0016(4) 0.0068(2) 0.0015(4)
P1 0.0258(9) 0.0399(11) 0.0262(11) 0.0032(8) 0.0057(8) 0.0014(8)
P2 0.0376(11) 0.0541(14) 0.0437(13) 0.0010(10) 0.0152(9) -0.0083(9)
P3 0.0366(10) 0.0615(14) 0.0378(13) 0.0009(10) 0.0153(9) 0.0097(10)
P4 0.0239(8) 0.0376(11) 0.0319(12) -0.0001(8) 0.0090(8) -0.0004(7)
P5 0.0265(10) 0.0831(15) 0.0399(13) -0.0007(11) 0.0095(9) -0.0056(10)
P6 0.0353(10) 0.0570(14) 0.0380(13) 0.0038(10) 0.0102(9) 0.0030(9)
C1 0.029(3) 0.056(5) 0.031(4) 0.003(3) 0.004(3) -0.008(3)
C2 0.034(4) 0.045(5) 0.031(4) -0.003(3) 0.003(3) 0.008(3)
C3 0.047(4) 0.055(5) 0.038(5) 0.012(4) 0.006(3) 0.007(4)
C4 0.021(3) 0.041(5) 0.035(4) 0.012(3) 0.003(3) 0.005(3)
C5 0.037(4) 0.074(6) 0.062(5) -0.004(4) 0.030(4) -0.021(4)
C6 0.049(4) 0.054(5) 0.039(5) 0.005(4) 0.015(3) -0.001(3)
C7 0.038(4) 0.056(6) 0.044(5) 0.002(4) 0.011(4) -0.014(4)
C8 0.072(6) 0.101(7) 0.051(7) -0.021(6) 0.000(5) -0.012(5)
C9 0.080(6) 0.120(10) 0.073(9) -0.005(7) 0.004(6) -0.001(7)
C10 0.107(9) 0.144(12) 0.054(8) -0.019(8) 0.025(6) -0.056(8)
C11 0.116(8) 0.087(7) 0.080(9) -0.019(7) 0.046(7) -0.024(7)
C12 0.088(6) 0.074(7) 0.053(7) -0.013(5) 0.021(5) -0.016(5)
C19 0.028(4) 0.089(6) 0.046(6) 0.004(5) 0.002(4) 0.005(4)
C20 0.050(5) 0.119(7) 0.059(7) 0.011(5) 0.011(4) 0.004(5)
C21 0.053(6) 0.194(12) 0.071(8) 0.022(7) -0.004(5) 0.008(7)
C22 0.075(7) 0.240(16) 0.108(11) 0.045(11) -0.007(7) 0.062(9)
C23 0.059(6) 0.228(14) 0.154(12) 0.013(11) 0.041(6) 0.078(8)
C24 0.067(6) 0.127(8) 0.125(8) -0.017(7) 0.036(6) 0.018(6)
C31 0.039(4) 0.067(6) 0.032(5) 0.013(4) 0.009(3) -0.002(4)
C32 0.059(5) 0.084(7) 0.057(6) 0.008(5) 0.008(4) -0.009(5)
C33 0.045(5) 0.128(9) 0.093(8) 0.011(7) -0.009(5) -0.025(6)
C34 0.039(5) 0.157(11) 0.071(7) 0.023(7) 0.001(4) 0.000(6)
C35 0.054(6) 0.115(8) 0.065(7) 0.034(5) 0.005(5) 0.006(5)
C36 0.043(5) 0.089(7) 0.054(6) 0.017(5) 0.002(4) 0.006(4)
C37 0.043(5) 0.050(5) 0.051(6) -0.001(4) 0.029(4) 0.008(4)
C38 0.067(5) 0.065(7) 0.059(6) 0.002(5) 0.015(4) -0.009(5)
C39 0.088(7) 0.085(8) 0.076(8) -0.002(6) 0.031(6) -0.009(6)
C40 0.069(6) 0.096(9) 0.095(9) -0.033(7) 0.034(6) -0.008(6)
C41 0.079(6) 0.134(10) 0.071(8) -0.041(8) -0.009(5) 0.028(7)
C42 0.081(6) 0.109(8) 0.047(7) -0.020(6) 0.002(5) 0.038(6)
C43 0.034(4) 0.051(5) 0.032(5) 0.005(4) 0.006(3) 0.002(3)
C44 0.046(4) 0.091(6) 0.037(5) -0.015(4) 0.013(4) 0.004(4)
C45 0.060(5) 0.081(6) 0.042(5) 0.005(4) 0.024(4) 0.012(5)
C46 0.052(5) 0.083(6) 0.061(7) 0.009(5) 0.035(5) 0.005(5)
C47 0.053(5) 0.075(6) 0.069(7) 0.003(5) 0.020(5) -0.014(4)
C48 0.046(5) 0.063(5) 0.038(5) -0.002(4) 0.015(4) 0.005(4)
C49 0.022(3) 0.037(4) 0.030(4) -0.009(4) 0.009(3) -0.012(4)
C50 0.037(4) 0.056(5) 0.032(5) 0.001(4) 0.009(3) -0.005(3)
C51 0.061(4) 0.067(6) 0.029(4) -0.009(4) 0.012(3) -0.018(5)
C52 0.055(5) 0.055(6) 0.062(6) -0.027(5) 0.035(4) -0.012(4)
C53 0.034(4) 0.063(5) 0.066(6) -0.013(5) 0.027(4) 0.001(4)
C54 0.028(4) 0.049(5) 0.044(5) -0.004(4) 0.009(3) 0.000(3)
C55 0.019(3) 0.042(4) 0.025(4) 0.010(3) 0.005(3) 0.004(3)
C56 0.043(4) 0.042(5) 0.050(5) -0.009(4) 0.023(4) 0.000(4)
C57 0.079(6) 0.030(5) 0.059(6) -0.020(4) 0.010(4) 0.003(4)
C58 0.058(5) 0.035(5) 0.069(6) 0.000(4) 0.003(4) -0.016(4)
C59 0.044(4) 0.041(5) 0.055(6) -0.004(4) 0.013(4) -0.010(4)
C60 0.038(4) 0.041(5) 0.038(5) -0.001(4) 0.009(3) -0.003(3)
C61 0.024(4) 0.036(4) 0.028(4) 0.001(3) 0.012(3) 0.002(3)
C62 0.048(4) 0.036(5) 0.045(5) 0.012(4) 0.010(4) 0.005(4)
C63 0.030(4) 0.077(6) 0.052(5) 0.019(5) 0.003(3) 0.010(4)
C64 0.062(5) 0.048(6) 0.071(6) 0.024(5) 0.031(5) 0.020(4)
C65 0.064(5) 0.041(5) 0.071(6) 0.003(4) 0.009(4) -0.006(4)
C66 0.040(4) 0.051(5) 0.041(5) 0.001(4) 0.001(3) 0.001(4)
C67 0.040(4) 0.060(5) 0.020(4) 0.008(4) -0.001(3) 0.015(4)
C68 0.057(5) 0.088(7) 0.046(5) 0.011(4) 0.032(4) 0.015(4)
C69 0.089(7) 0.127(10) 0.069(8) 0.037(7) 0.053(6) 0.054(7)
C70 0.143(11) 0.110(9) 0.037(6) 0.014(6) 0.041(7) 0.065(8)
C71 0.103(7) 0.091(7) 0.043(6) -0.022(5) -0.008(5) 0.032(6)
C72 0.055(5) 0.074(6) 0.041(5) -0.012(4) 0.004(4) 0.017(4)
C73 0.037(4) 0.045(5) 0.041(5) 0.003(4) 0.013(3) 0.000(3)
C74 0.039(4) 0.076(6) 0.078(6) 0.024(5) 0.010(4) 0.001(4)
C75 0.038(5) 0.091(7) 0.098(7) 0.023(6) 0.015(5) -0.007(5)
C76 0.052(5) 0.066(6) 0.092(7) 0.006(5) -0.002(5) -0.002(5)
C77 0.066(5) 0.047(5) 0.069(6) 0.011(4) 0.006(5) -0.007(5)
C78 0.040(4) 0.060(5) 0.058(6) 0.003(4) 0.017(4) -0.008(4)

loop_
_atom_type_symbol
_atom_type_description
_atom_type_scat_dispersion_real
_atom_type_scat_dispersion_imag
_atom_type_scat_source
C C 0.0033 0.0016 'International Tables Vol C Tables 4.2.6.8 and 6.1.1.4'
H H 0.0000 0.0000 'International Tables Vol C Tables 4.2.6.8 and 6.1.1.4'
P P 0.1023 0.0942 'International Tables Vol C Tables 4.2.6.8 and 6.1.1.4'
Y Y -2.7962 3.5667 'International Tables Vol C Tables 4.2.6.8 and 6.1.1.4'
O O 0.0106 0.0060 'International Tables Vol C Tables 4.2.6.8 and 6.1.1.4'

loop_
_geom_angle_atom_site_label_1
_geom_angle_atom_site_label_2
_geom_angle_atom_site_label_3
_geom_angle
_geom_angle_site_symmetry_1
_geom_angle_site_symmetry_3
_geom_angle_publ_flag
C3 Y1 C1 96.80(19) . . ?
C3 Y1 C2 156.35(18) . . ?
C1 Y1 C2 104.14(19) . . ?
C3 Y1 P5 97.95(15) . . ?
C1 Y1 P5 85.07(13) . . ?
C2 Y1 P5 73.38(13) . . ?
C3 Y1 P6 75.05(14) . . ?
C1 Y1 P6 162.05(13) . . ?
C2 Y1 P6 87.57(14) . . ?
P5 Y1 P6 111.63(5) . . ?
C3 Y1 P4 96.17(14) . . ?
C1 Y1 P4 74.17(12) . . ?
C2 Y1 P4 99.99(13) . . ?
P5 Y1 P4 156.10(5) . . ?
P6 Y1 P4 90.60(5) . . ?
C4 P1 C1 110.8(3) . . ?
C4 P1 C61 106.4(3) . . ?
C1 P1 C61 116.1(3) . . ?
C4 P1 C67 114.4(3) . . ?
C1 P1 C67 106.7(3) . . ?
C61 P1 C67 102.4(3) . . ?
C5 P2 C2 111.5(3) . . ?
C5 P2 C73 114.0(3) . . ?
C2 P2 C73 106.8(3) . . ?
C5 P2 C7 104.7(3) . . ?
C2 P2 C7 116.9(3) . . ?
C73 P2 C7 102.8(3) . . ?
C6 P3 C3 112.1(3) . . ?
C6 P3 C37 107.9(3) . . ?
C3 P3 C37 113.8(3) . . ?
C6 P3 C25B 112.1(5) . . ?
C3 P3 C25B 114.7(5) . . ?
C37 P3 C25B 95.1(5) . . ?
C6 P3 C25A 116.5(3) . . ?
C3 P3 C25A 99.7(4) . . ?
C37 P3 C25A 106.9(4) . . ?
C25B P3 C25A 15.9(5) . . ?
C4 P4 C55 104.7(3) . . ?
C4 P4 C49 108.7(3) . . ?
C55 P4 C49 102.5(3) . . ?
C4 P4 Y1 103.21(17) . . ?
C55 P4 Y1 124.82(17) . . ?
C49 P4 Y1 112.08(16) . . ?
C5 P5 C13B 124.9(7) . . ?
C5 P5 C19 108.0(3) . . ?
C13B P5 C19 95.0(6) . . ?
C5 P5 C13A 103.6(3) . . ?
C13B P5 C13A 21.7(7) . . ?
C19 P5 C13A 99.5(3) . . ?
C5 P5 Y1 101.78(19) . . ?
C13B P5 Y1 104.7(6) . . ?
C19 P5 Y1 124.7(2) . . ?
C13A P5 Y1 117.4(2) . . ?
C6 P6 C43 106.2(3) . . ?
C6 P6 C31 109.5(3) . . ?
C43 P6 C31 98.8(3) . . ?
C6 P6 Y1 103.6(2) . . ?
C43 P6 Y1 118.8(2) . . ?
C31 P6 Y1 119.3(2) . . ?
P1 C1 Y1 116.3(3) . . ?
P2 C2 Y1 112.4(3) . . ?
P3 C3 Y1 122.5(3) . . ?
P1 C4 P4 121.3(3) . . ?
P2 C5 P5 121.4(4) . . ?
P3 C6 P6 119.5(4) . . ?
C8 C7 C12 120.2(7) . . ?
C8 C7 P2 117.3(7) . . ?
C12 C7 P2 122.5(6) . . ?
C9 C8 C7 120.7(9) . . ?
C10 C9 C8 119.7(10) . . ?
C9 C10 C11 121.2(10) . . ?
C10 C11 C12 119.1(10) . . ?
C7 C12 C11 119.0(8) . . ?
C14A C13A C18A 120.0 . . ?
C14A C13A P5 117.5(4) . . ?
C18A C13A P5 122.5(4) . . ?
C15A C14A C13A 120.0 . . ?
C14A C15A C16A 120.0 . . ?
C15A C16A C17A 120.0 . . ?
C18A C17A C16A 120.0 . . ?
C17A C18A C13A 120.0 . . ?
C14B C13B C18B 120.0 . . ?
C14B C13B P5 128.6(12) . . ?
C18B C13B P5 110.8(12) . . ?
C13B C14B C15B 120.0 . . ?
C14B C15B C16B 120.0 . . ?
C17B C16B C15B 120.0 . . ?
C18B C17B C16B 120.0 . . ?
C17B C18B C13B 120.0 . . ?
C20 C19 C24 117.8(7) . . ?
C20 C19 P5 120.6(6) . . ?
C24 C19 P5 121.5(6) . . ?
C19 C20 C21 122.4(8) . . ?
C22 C21 C20 117.9(10) . . ?
C21 C22 C23 121.8(11) . . ?
C22 C23 C24 119.6(11) . . ?
C19 C24 C23 120.4(9) . . ?
C26A C25A C30A 120.0 . . ?
C26A C25A P3 120.4(5) . . ?
C30A C25A P3 119.6(5) . . ?
C27A C26A C25A 120.0 . . ?
C26A C27A C28A 120.0 . . ?
C29A C28A C27A 120.0 . . ?
C28A C29A C30A 120.0 . . ?
C29A C30A C25A 120.0 . . ?
C26B C25B C30B 120.0 . . ?
C26B C25B P3 119.7(7) . . ?
C30B C25B P3 120.0(7) . . ?
C27B C26B C25B 120.0 . . ?
C26B C27B C28B 120.0 . . ?
C29B C28B C27B 120.0 . . ?
C28B C29B C30B 120.0 . . ?
C29B C30B C25B 120.0 . . ?
C32 C31 C36 118.1(7) . . ?
C32 C31 P6 120.6(6) . . ?
C36 C31 P6 121.0(6) . . ?
C31 C32 C33 120.5(8) . . ?
C34 C33 C32 118.4(8) . . ?
C35 C34 C33 121.8(8) . . ?
C34 C35 C36 118.8(8) . . ?
C35 C36 C31 122.2(8) . . ?
C38 C37 C42 117.4(7) . . ?
C38 C37 P3 120.6(7) . . ?
C42 C37 P3 121.9(7) . . ?
C37 C38 C39 122.0(7) . . ?
C40 C39 C38 118.7(9) . . ?
C41 C40 C39 120.2(9) . . ?
C40 C41 C42 121.4(9) . . ?
C41 C42 C37 120.3(9) . . ?
C44 C43 C48 118.5(6) . . ?
C44 C43 P6 121.1(5) . . ?
C48 C43 P6 120.2(5) . . ?
C43 C44 C45 120.9(7) . . ?
C46 C45 C44 120.8(7) . . ?
C45 C46 C47 118.8(7) . . ?
C46 C47 C48 120.8(7) . . ?
C43 C48 C47 120.2(7) . . ?
C50 C49 C54 119.2(5) . . ?
C50 C49 P4 119.6(5) . . ?
C54 C49 P4 121.1(5) . . ?
C49 C50 C51 120.2(6) . . ?
C52 C51 C50 119.1(6) . . ?
C53 C52 C51 121.3(6) . . ?
C52 C53 C54 119.7(7) . . ?
C49 C54 C53 120.3(6) . . ?
C56 C55 C60 116.4(5) . . ?
C56 C55 P4 119.3(4) . . ?
C60 C55 P4 123.8(5) . . ?
C57 C56 C55 122.4(6) . . ?
C56 C57 C58 119.7(6) . . ?
C59 C58 C57 118.6(6) . . ?
C58 C59 C60 122.0(6) . . ?
C59 C60 C55 120.8(6) . . ?
C66 C61 C62 118.5(6) . . ?
C66 C61 P1 122.2(5) . . ?
C62 C61 P1 119.2(5) . . ?
C63 C62 C61 120.1(6) . . ?
C64 C63 C62 120.6(7) . . ?
C63 C64 C65 119.0(7) . . ?
C66 C65 C64 120.9(7) . . ?
C61 C66 C65 120.9(6) . . ?
C72 C67 C68 118.2(6) . . ?
C72 C67 P1 118.7(5) . . ?
C68 C67 P1 123.1(6) . . ?
C69 C68 C67 120.2(7) . . ?
C70 C69 C68 120.6(9) . . ?
C71 C70 C69 120.3(9) . . ?
C70 C71 C72 119.8(9) . . ?
C67 C72 C71 120.9(7) . . ?
C78 C73 C74 118.8(6) . . ?
C78 C73 P2 119.6(5) . . ?
C74 C73 P2 121.5(5) . . ?
C75 C74 C73 118.5(7) . . ?
C76 C75 C74 121.3(7) . . ?
C77 C76 C75 120.5(7) . . ?
C76 C77 C78 118.7(7) . . ?
C73 C78 C77 122.2(6) . . ?
C79B O1 C79B 126.8(19) 2 . ?
C79B O1 C79A 106.2(10) 2 . ?
C79B O1 C79A 57.9(9) . . ?
C79B O1 C79A 57.9(9) 2 2 ?
C79B O1 C79A 106.2(10) . 2 ?
C79A O1 C79A 147(2) . 2 ?
C81B O2 C81B 122(3) . 2_655 ?
C81B O2 C81A 31(2) . . ?
C81B O2 C81A 132(2) 2_655 . ?
C81B O2 C81A 132(2) . 2_655 ?
C81B O2 C81A 31(2) 2_655 2_655 ?
C81A O2 C81A 159(5) . 2_655 ?
O1 C79A C80A 109.65(11) . . ?
O1 C79B C80B 109.63(11) . . ?
O2 C81A C82A 109.67(11) . . ?
O2 C81B C82B 109.65(11) . . ?

loop_
_geom_bond_atom_site_label_1
_geom_bond_atom_site_label_2
_geom_bond_distance
_geom_bond_site_symmetry_2
_geom_bond_publ_flag
Y1 C3 2.439(6) . ?
Y1 C1 2.468(5) . ?
Y1 C2 2.484(5) . ?
Y1 P5 2.9699(18) . ?
Y1 P6 2.980(2) . ?
Y1 P4 2.9832(16) . ?
P1 C4 1.696(5) . ?
P1 C1 1.742(5) . ?
P1 C61 1.814(6) . ?
P1 C67 1.837(6) . ?
P2 C5 1.704(5) . ?
P2 C2 1.750(6) . ?
P2 C73 1.826(6) . ?
P2 C7 1.828(7) . ?
P3 C6 1.711(6) . ?
P3 C3 1.749(6) . ?
P3 C37 1.805(7) . ?
P3 C25B 1.827(9) . ?
P3 C25A 1.853(6) . ?
P4 C4 1.719(5) . ?
P4 C55 1.818(6) . ?
P4 C49 1.841(5) . ?
P5 C5 1.709(6) . ?
P5 C13B 1.807(14) . ?
P5 C19 1.863(6) . ?
P5 C13A 1.881(5) . ?
P6 C6 1.720(6) . ?
P6 C43 1.836(6) . ?
P6 C31 1.845(6) . ?
C7 C8 1.374(9) . ?
C7 C12 1.381(9) . ?
C8 C9 1.360(10) . ?
C9 C10 1.359(11) . ?
C10 C11 1.382(11) . ?
C11 C12 1.392(10) . ?
C13A C14A 1.3900 . ?
C13A C18A 1.3900 . ?
C14A C15A 1.3900 . ?
C15A C16A 1.3900 . ?
C16A C17A 1.3900 . ?
C17A C18A 1.3900 . ?
C13B C14B 1.3900 . ?
C13B C18B 1.3900 . ?
C14B C15B 1.3900 . ?
C15B C16B 1.3900 . ?
C16B C17B 1.3900 . ?
C17B C18B 1.3900 . ?
C19 C20 1.363(9) . ?
C19 C24 1.369(9) . ?
C20 C21 1.400(10) . ?
C21 C22 1.339(13) . ?
C22 C23 1.357(13) . ?
C23 C24 1.393(10) . ?
C25A C26A 1.3900 . ?
C25A C30A 1.3900 . ?
C26A C27A 1.3900 . ?
C27A C28A 1.3900 . ?
C28A C29A 1.3900 . ?
C29A C30A 1.3900 . ?
C25B C26B 1.3900 . ?
C25B C30B 1.3900 . ?
C26B C27B 1.3900 . ?
C27B C28B 1.3900 . ?
C28B C29B 1.3900 . ?
C29B C30B 1.3900 . ?
C31 C32 1.372(8) . ?
C31 C36 1.375(8) . ?
C32 C33 1.406(9) . ?
C33 C34 1.372(10) . ?
C34 C35 1.350(10) . ?
C35 C36 1.371(9) . ?
C37 C38 1.369(8) . ?
C37 C42 1.384(9) . ?
C38 C39 1.388(9) . ?
C39 C40 1.361(10) . ?
C40 C41 1.343(11) . ?
C41 C42 1.369(10) . ?
C43 C44 1.378(8) . ?
C43 C48 1.382(8) . ?
C44 C45 1.381(8) . ?
C45 C46 1.369(9) . ?
C46 C47 1.375(9) . ?
C47 C48 1.390(8) . ?
C49 C50 1.385(7) . ?
C49 C54 1.387(7) . ?
C50 C51 1.403(7) . ?
C51 C52 1.371(8) . ?
C52 C53 1.365(8) . ?
C53 C54 1.391(8) . ?
C55 C56 1.390(7) . ?
C55 C60 1.402(7) . ?
C56 C57 1.376(8) . ?
C57 C58 1.395(8) . ?
C58 C59 1.355(8) . ?
C59 C60 1.375(7) . ?
C61 C66 1.364(7) . ?
C61 C62 1.396(7) . ?
C62 C63 1.381(8) . ?
C63 C64 1.363(8) . ?
C64 C65 1.377(9) . ?
C65 C66 1.366(8) . ?
C67 C72 1.379(8) . ?
C67 C68 1.390(7) . ?
C68 C69 1.385(10) . ?
C69 C70 1.363(11) . ?
C70 C71 1.358(11) . ?
C71 C72 1.396(9) . ?
C73 C78 1.359(8) . ?
C73 C74 1.396(7) . ?
C74 C75 1.376(9) . ?
C75 C76 1.367(9) . ?
C76 C77 1.351(8) . ?
C77 C78 1.382(8) . ?
O1 C79B 1.4247(11) 2 ?
O1 C79B 1.4247(11) . ?
O1 C79A 1.4252(11) . ?
O1 C79A 1.4252(11) 2 ?
O2 C81B 1.4261(11) . ?
O2 C81B 1.4261(11) 2_655 ?
O2 C81A 1.4263(11) . ?
O2 C81A 1.4263(11) 2_655 ?
C79A C80A 1.5098(11) . ?
C79B C80B 1.5103(11) . ?
C81A C82A 1.5098(11) . ?
C81B C82B 1.5098(11) . ?
